data_1517701
loop_
_publ_author_name
'Hui Chen'
'Bao-Xi Miao'
'Li-Fang Zhang'
'Guo-Ling Li'
'Zhong-Hai Ni'

_publ_section_title
;
 Syntheses, crystal structures, and magnetic properties of a series of
 cyanide-bridged trinuclear chromate(III)-nickel(II)-chromate(III)
 complexes based on dicyanidechromate(III) building blocks
;
_journal_name_full
;
Inorganica Chimica Acta
;
_journal_page_first 34
_journal_page_last 39
_journal_volume 404
_journal_year 2013
_chemical_formula_moiety 'C54 H56 Cr2 N16 Ni O4'
_chemical_formula_sum 'C54 H56 Cr2 N16 Ni O4'
_chemical_formula_weight 1155.86
_space_group_IT_number 14
_symmetry_cell_setting monoclinic
_symmetry_space_group_name_Hall '-P 2ybc'
_symmetry_space_group_name_H-M 'P 1 21/c 1'
_atom_sites_solution_hydrogens geom
_atom_sites_solution_primary direct
_atom_sites_solution_secondary difmap
_cell_angle_alpha 90.00
_cell_angle_beta 90.37(3)
_cell_angle_gamma 90.00
_cell_formula_units_Z 2
_cell_length_a 9.0535(18)
_cell_length_b 14.211(3)
_cell_length_c 20.331(4)
_cell_measurement_reflns_used 2530
_cell_measurement_temperature 123(2)
_cell_measurement_theta_max 26.55
_cell_measurement_theta_min 3.01
_cell_volume 2615.7(9)
_computing_cell_refinement 'SAINT-Plus (Bruker, 2001)'
_computing_data_collection 'APEX2 (Bruker, 2004)'
_computing_data_reduction SAINT-Plus
_computing_molecular_graphics 'XP (Sheldrick, 1998)'
_computing_publication_material XP
_computing_structure_refinement 'SHELXL-97 (Sheldrick, 2008)'
_computing_structure_solution 'SHELXS-97 (Sheldrick, 2008)'
_diffrn_ambient_temperature 123(2)
_diffrn_measured_fraction_theta_full 0.993
_diffrn_measured_fraction_theta_max 0.993
_diffrn_measurement_device_type 'Bruker APEX II CCD area-detector'
_diffrn_measurement_method '\w scans'
_diffrn_radiation_monochromator graphite
_diffrn_radiation_source 'fine-focus sealed tube'
_diffrn_radiation_type MoK\a
_diffrn_radiation_wavelength 0.71073
_diffrn_reflns_av_R_equivalents 0.0836
_diffrn_reflns_av_sigmaI/netI 0.0457
_diffrn_reflns_limit_h_max 11
_diffrn_reflns_limit_h_min -11
_diffrn_reflns_limit_k_max 18
_diffrn_reflns_limit_k_min -18
_diffrn_reflns_limit_l_max 25
_diffrn_reflns_limit_l_min -25
_diffrn_reflns_number 29269
_diffrn_reflns_theta_full 27.00
_diffrn_reflns_theta_max 27.00
_diffrn_reflns_theta_min 3.02
_diffrn_standards_interval_count 0
_diffrn_standards_interval_time 0
_diffrn_standards_number 0
_exptl_absorpt_coefficient_mu 0.828
_exptl_absorpt_correction_T_max 0.913
_exptl_absorpt_correction_T_min 0.881
_exptl_absorpt_correction_type multi-scan
_exptl_absorpt_process_details '(SADABS; Sheldrick, 2003)'
_exptl_crystal_colour red
_exptl_crystal_density_diffrn 1.467
_exptl_crystal_density_method 'not measured'
_exptl_crystal_description block
_exptl_crystal_F_000 1200
_exptl_crystal_size_max 0.15
_exptl_crystal_size_mid 0.13
_exptl_crystal_size_min 0.11
_refine_diff_density_max 0.535
_refine_diff_density_min -0.521
_refine_diff_density_rms 0.087
_refine_ls_extinction_method none
_refine_ls_goodness_of_fit_ref 0.948
_refine_ls_hydrogen_treatment noref
_refine_ls_matrix_type full
_refine_ls_number_parameters 351
_refine_ls_number_reflns 5679
_refine_ls_number_restraints 0
_refine_ls_restrained_S_all 0.948
_refine_ls_R_factor_all 0.0488
_refine_ls_R_factor_gt 0.0457
_refine_ls_shift/su_max 0.001
_refine_ls_shift/su_mean 0.000
_refine_ls_structure_factor_coef Fsqd
_refine_ls_weighting_details 'calc w=1/[\s^2^(Fo^2^)+(0.1079P)^2^+1.2891P] where P=(Fo^2^+2Fc^2^)/3'
_refine_ls_weighting_scheme calc
_refine_ls_wR_factor_gt 0.1362
_refine_ls_wR_factor_ref 0.1406
_reflns_number_gt 5303
_reflns_number_total 5679
_reflns_threshold_expression >2sigma(I)
_cod_data_source_file ICA-2013-404-34-39-4.cif
_cod_data_source_block dmbpb
_cod_original_cell_volume 2615.8(9)
_cod_original_sg_symbol_H-M P2(1)/c
_cod_database_code 1517701

loop_
_symmetry_equiv_pos_as_xyz
'x, y, z'
'-x, y+1/2, -z+1/2'
'-x, -y, -z'
'x, -y-1/2, z-1/2'

loop_
_atom_site_label
_atom_site_type_symbol
_atom_site_fract_x
_atom_site_fract_y
_atom_site_fract_z
_atom_site_U_iso_or_equiv
_atom_site_adp_type
_atom_site_occupancy
_atom_site_symmetry_multiplicity
_atom_site_calc_flag
_atom_site_refinement_flags
Ni1 Ni 0.5000 0.5000 0.5000 0.01521(13) Uani 1 2 d S
Cr1 Cr 0.28717(3) 0.34432(2) 0.290286(14) 0.01319(12) Uani 1 1 d .
O1 O 0.57677(19) 0.13154(13) 0.33274(9) 0.0335(4) Uani 1 1 d .
O2 O -0.11525(18) 0.35276(12) 0.38098(8) 0.0288(4) Uani 1 1 d .
N1 N 0.4435(2) 0.47707(13) 0.40001(9) 0.0221(4) Uani 1 1 d .
N2 N 0.1235(2) 0.23099(15) 0.17308(10) 0.0319(5) Uani 1 1 d .
N3 N 0.4875(2) 0.33771(12) 0.24052(8) 0.0170(3) Uani 1 1 d .
N4 N 0.37896(18) 0.23564(12) 0.33541(8) 0.0164(3) Uani 1 1 d .
N5 N 0.12634(18) 0.31500(12) 0.35242(8) 0.0156(3) Uani 1 1 d .
N6 N 0.13409(19) 0.44700(11) 0.26300(8) 0.0169(3) Uani 1 1 d .
N7 N 0.71236(19) 0.45259(14) 0.48200(9) 0.0226(4) Uani 1 1 d .
H7 H 0.7127 0.4292 0.4403 0.027 Uiso 1 1 calc R
N8 N 0.5849(2) 0.63354(13) 0.48067(9) 0.0228(4) Uani 1 1 d .
H8 H 0.6053 0.6609 0.5202 0.027 Uiso 1 1 calc R
C1 C 0.3891(2) 0.43633(14) 0.35698(9) 0.0157(4) Uani 1 1 d .
C2 C 0.1899(2) 0.26743(14) 0.21462(10) 0.0195(4) Uani 1 1 d .
C3 C 0.5403(2) 0.39553(15) 0.19362(10) 0.0212(4) Uani 1 1 d .
H3 H 0.4840 0.4471 0.1807 0.025 Uiso 1 1 calc R
C4 C 0.6754(2) 0.38040(17) 0.16423(11) 0.0249(5) Uani 1 1 d .
H4 H 0.7091 0.4211 0.1318 0.030 Uiso 1 1 calc R
C5 C 0.7606(3) 0.30388(17) 0.18360(11) 0.0266(5) Uani 1 1 d .
H5 H 0.8518 0.2925 0.1644 0.032 Uiso 1 1 calc R
C6 C 0.7071(2) 0.24472(17) 0.23216(11) 0.0269(5) Uani 1 1 d .
H6 H 0.7624 0.1932 0.2461 0.032 Uiso 1 1 calc R
C7 C 0.5699(2) 0.26314(15) 0.25975(10) 0.0201(4) Uani 1 1 d .
C8 C 0.5086(2) 0.20167(15) 0.31405(10) 0.0203(4) Uani 1 1 d .
C9 C 0.2970(2) 0.19877(14) 0.38854(9) 0.0165(4) Uani 1 1 d .
C10 C 0.3408(2) 0.12723(17) 0.43165(11) 0.0253(5) Uani 1 1 d .
H10 H 0.4317 0.0980 0.4257 0.030 Uiso 1 1 calc R
C11 C 0.2506(3) 0.09881(17) 0.48349(11) 0.0261(5) Uani 1 1 d .
C12 C 0.3035(3) 0.0227(3) 0.53019(16) 0.0522(9) Uani 1 1 d .
H12A H 0.3188 0.0491 0.5731 0.078 Uiso 1 1 calc R
H12B H 0.3947 -0.0031 0.5145 0.078 Uiso 1 1 calc R
H12C H 0.2306 -0.0262 0.5325 0.078 Uiso 1 1 calc R
C13 C 0.0143(3) 0.11303(17) 0.54820(11) 0.0265(5) Uani 1 1 d .
H13A H 0.0061 0.0457 0.5498 0.040 Uiso 1 1 calc R
H13B H -0.0820 0.1401 0.5421 0.040 Uiso 1 1 calc R
H13C H 0.0564 0.1355 0.5887 0.040 Uiso 1 1 calc R
C14 C 0.1119(2) 0.14087(15) 0.49184(10) 0.0197(4) Uani 1 1 d .
C15 C 0.0669(2) 0.21171(14) 0.44830(10) 0.0178(4) Uani 1 1 d .
H15 H -0.0256 0.2390 0.4535 0.021 Uiso 1 1 calc R
C16 C 0.1571(2) 0.24231(13) 0.39738(9) 0.0148(4) Uani 1 1 d .
C17 C -0.0011(2) 0.36284(15) 0.34813(10) 0.0184(4) Uani 1 1 d .
C18 C 0.0043(2) 0.43724(14) 0.29518(10) 0.0191(4) Uani 1 1 d .
C19 C -0.1179(3) 0.49096(16) 0.27951(11) 0.0254(5) Uani 1 1 d .
H19 H -0.2055 0.4837 0.3026 0.031 Uiso 1 1 calc R
C20 C -0.1080(3) 0.55630(16) 0.22867(11) 0.0285(5) Uani 1 1 d .
H20 H -0.1893 0.5928 0.2170 0.034 Uiso 1 1 calc R
C21 C 0.0239(3) 0.56618(15) 0.19585(11) 0.0254(5) Uani 1 1 d .
H21 H 0.0327 0.6094 0.1618 0.030 Uiso 1 1 calc R
C22 C 0.1439(3) 0.51065(14) 0.21438(11) 0.0215(4) Uani 1 1 d .
H22 H 0.2332 0.5178 0.1925 0.026 Uiso 1 1 calc R
C23 C 0.3368(3) 0.70787(18) 0.47787(13) 0.0357(6) Uani 1 1 d .
H23A H 0.2857 0.7612 0.4585 0.043 Uiso 1 1 calc R
H23B H 0.3540 0.7224 0.5239 0.043 Uiso 1 1 calc R
C24 C 0.4858(3) 0.69795(17) 0.44449(12) 0.0317(5) Uani 1 1 d .
H24A H 0.4710 0.6744 0.4001 0.038 Uiso 1 1 calc R
H24B H 0.5320 0.7594 0.4414 0.038 Uiso 1 1 calc R
C25 C 0.7274(3) 0.61689(18) 0.44768(12) 0.0291(5) Uani 1 1 d .
H25A H 0.7872 0.6735 0.4494 0.035 Uiso 1 1 calc R
H25B H 0.7104 0.6009 0.4019 0.035 Uiso 1 1 calc R
C26 C 0.8074(2) 0.53694(19) 0.48206(12) 0.0306(5) Uani 1 1 d .
H26A H 0.8991 0.5234 0.4595 0.037 Uiso 1 1 calc R
H26B H 0.8310 0.5549 0.5270 0.037 Uiso 1 1 calc R
C27 C 0.7639(3) 0.37637(19) 0.52597(12) 0.0317(5) Uani 1 1 d .
H27A H 0.7675 0.3993 0.5709 0.038 Uiso 1 1 calc R
H27B H 0.8631 0.3579 0.5136 0.038 Uiso 1 1 calc R

loop_
_atom_site_aniso_label
_atom_site_aniso_U_11
_atom_site_aniso_U_22
_atom_site_aniso_U_33
_atom_site_aniso_U_23
_atom_site_aniso_U_13
_atom_site_aniso_U_12
Ni1 0.0139(2) 0.0181(2) 0.0137(2) -0.00149(12) -0.00108(14) 0.00073(12)
Cr1 0.01636(19) 0.01265(19) 0.01054(18) 0.00000(10) -0.00016(12) 0.00091(11)
O1 0.0318(9) 0.0326(9) 0.0363(10) 0.0164(7) 0.0140(7) 0.0176(7)
O2 0.0218(8) 0.0401(10) 0.0247(8) 0.0088(7) 0.0078(6) 0.0123(7)
N1 0.0213(9) 0.0263(9) 0.0187(8) -0.0001(7) -0.0014(7) 0.0035(7)
N2 0.0350(11) 0.0299(11) 0.0306(11) -0.0055(8) -0.0055(9) 0.0028(9)
N3 0.0202(8) 0.0178(8) 0.0130(8) -0.0010(6) 0.0000(6) -0.0018(6)
N4 0.0179(8) 0.0175(8) 0.0139(8) 0.0027(6) 0.0027(6) 0.0022(6)
N5 0.0185(8) 0.0152(8) 0.0131(7) 0.0007(6) 0.0004(6) 0.0017(6)
N6 0.0227(9) 0.0131(8) 0.0147(8) -0.0014(6) -0.0026(6) 0.0010(6)
N7 0.0180(8) 0.0322(10) 0.0176(8) -0.0048(7) -0.0018(6) 0.0055(7)
N8 0.0281(10) 0.0226(9) 0.0176(9) -0.0023(7) 0.0001(7) -0.0022(7)
C1 0.0168(9) 0.0186(9) 0.0117(8) -0.0004(7) 0.0013(7) 0.0020(7)
C2 0.0258(10) 0.0158(9) 0.0168(9) -0.0018(7) 0.0004(8) 0.0019(8)
C3 0.0257(10) 0.0217(10) 0.0163(9) 0.0031(7) -0.0012(8) -0.0014(8)
C4 0.0268(11) 0.0301(12) 0.0180(10) 0.0027(8) 0.0035(8) -0.0066(9)
C5 0.0223(10) 0.0336(13) 0.0241(11) 0.0008(9) 0.0064(8) -0.0002(9)
C6 0.0220(10) 0.0326(12) 0.0262(11) 0.0050(9) 0.0070(8) 0.0056(9)
C7 0.0220(10) 0.0212(10) 0.0173(9) 0.0008(8) 0.0047(8) 0.0021(8)
C8 0.0210(10) 0.0218(10) 0.0183(10) 0.0021(8) 0.0058(8) 0.0042(8)
C9 0.0198(9) 0.0159(9) 0.0140(9) 0.0011(7) 0.0029(7) 0.0008(7)
C10 0.0226(10) 0.0304(12) 0.0229(11) 0.0093(9) 0.0039(8) 0.0099(9)
C11 0.0281(11) 0.0310(12) 0.0191(10) 0.0118(9) 0.0040(8) 0.0079(9)
C12 0.0381(15) 0.071(2) 0.0474(17) 0.0435(16) 0.0166(13) 0.0217(15)
C13 0.0324(12) 0.0262(11) 0.0211(11) 0.0026(8) 0.0110(9) 0.0039(9)
C14 0.0259(11) 0.0187(10) 0.0145(9) 0.0001(7) 0.0036(8) 0.0001(8)
C15 0.0204(9) 0.0174(9) 0.0158(9) -0.0023(7) 0.0031(7) 0.0010(7)
C16 0.0191(9) 0.0130(9) 0.0123(8) -0.0028(7) -0.0006(7) 0.0010(7)
C17 0.0209(10) 0.0203(10) 0.0140(9) -0.0013(7) -0.0015(7) 0.0060(8)
C18 0.0245(10) 0.0176(10) 0.0153(9) -0.0043(7) -0.0027(7) 0.0037(8)
C19 0.0304(12) 0.0253(11) 0.0205(10) -0.0026(8) -0.0045(9) 0.0096(9)
C20 0.0377(13) 0.0222(11) 0.0256(11) -0.0027(8) -0.0103(9) 0.0128(9)
C21 0.0373(12) 0.0155(10) 0.0233(10) 0.0029(8) -0.0079(9) 0.0032(9)
C22 0.0300(11) 0.0162(10) 0.0184(10) 0.0020(7) -0.0037(8) 0.0001(8)
C23 0.0491(15) 0.0304(13) 0.0275(12) 0.0017(10) -0.0005(11) 0.0169(11)
C24 0.0467(15) 0.0223(11) 0.0260(12) 0.0037(9) -0.0014(10) 0.0020(10)
C25 0.0273(12) 0.0347(13) 0.0253(11) -0.0029(9) 0.0062(9) -0.0146(10)
C26 0.0154(10) 0.0467(15) 0.0297(12) -0.0111(10) 0.0007(8) -0.0052(9)
C27 0.0287(12) 0.0405(14) 0.0259(11) -0.0034(10) -0.0026(9) 0.0176(10)

loop_
_atom_type_symbol
_atom_type_description
_atom_type_scat_dispersion_real
_atom_type_scat_dispersion_imag
_atom_type_scat_source
C C 0.0033 0.0016 'International Tables Vol C Tables 4.2.6.8 and 6.1.1.4'
H H 0.0000 0.0000 'International Tables Vol C Tables 4.2.6.8 and 6.1.1.4'
N N 0.0061 0.0033 'International Tables Vol C Tables 4.2.6.8 and 6.1.1.4'
O O 0.0106 0.0060 'International Tables Vol C Tables 4.2.6.8 and 6.1.1.4'
Cr Cr 0.3209 0.6236 'International Tables Vol C Tables 4.2.6.8 and 6.1.1.4'
Ni Ni 0.3393 1.1124 'International Tables Vol C Tables 4.2.6.8 and 6.1.1.4'

loop_
_geom_angle_atom_site_label_1
_geom_angle_atom_site_label_2
_geom_angle_atom_site_label_3
_geom_angle
_geom_angle_site_symmetry_1
_geom_angle_site_symmetry_3
N7 Ni1 N7 180.0 . 3_666
N7 Ni1 N8 94.63(8) . 3_666
N7 Ni1 N8 85.37(8) 3_666 3_666
N7 Ni1 N8 85.37(8) . .
N7 Ni1 N8 94.63(8) 3_666 .
N8 Ni1 N8 180.0 3_666 .
N7 Ni1 N1 89.94(7) . .
N7 Ni1 N1 90.06(7) 3_666 .
N8 Ni1 N1 87.36(7) 3_666 .
N8 Ni1 N1 92.64(7) . .
N7 Ni1 N1 90.06(7) . 3_666
N7 Ni1 N1 89.94(7) 3_666 3_666
N8 Ni1 N1 92.64(7) 3_666 3_666
N8 Ni1 N1 87.36(7) . 3_666
N1 Ni1 N1 180.0 . 3_666
N5 Cr1 N4 81.26(7) . .
N5 Cr1 C2 92.96(8) . .
N4 Cr1 C2 96.18(8) . .
N5 Cr1 N6 80.02(7) . .
N4 Cr1 N6 161.25(7) . .
C2 Cr1 N6 83.87(8) . .
N5 Cr1 N3 161.21(7) . .
N4 Cr1 N3 79.95(7) . .
C2 Cr1 N3 89.02(8) . .
N6 Cr1 N3 118.77(7) . .
N5 Cr1 C1 92.36(7) . .
N4 Cr1 C1 90.29(8) . .
C2 Cr1 C1 172.17(8) . .
N6 Cr1 C1 91.42(7) . .
N3 Cr1 C1 87.77(7) . .
C1 N1 Ni1 154.42(17) . .
C3 N3 C7 118.98(18) . .
C3 N3 Cr1 128.98(15) . .
C7 N3 Cr1 112.04(13) . .
C8 N4 C9 125.24(17) . .
C8 N4 Cr1 119.75(13) . .
C9 N4 Cr1 114.99(13) . .
C17 N5 C16 125.53(17) . .
C17 N5 Cr1 119.20(14) . .
C16 N5 Cr1 115.26(13) . .
C22 N6 C18 119.08(18) . .
C22 N6 Cr1 128.30(15) . .
C18 N6 Cr1 112.12(13) . .
C27 N7 C26 114.38(19) . .
C27 N7 Ni1 114.92(14) . .
C26 N7 Ni1 106.11(14) . .
C27 N7 H7 107.0 . .
C26 N7 H7 107.0 . .
Ni1 N7 H7 107.0 . .
C24 N8 C25 113.77(19) . .
C24 N8 Ni1 115.80(15) . .
C25 N8 Ni1 105.29(14) . .
C24 N8 H8 107.2 . .
C25 N8 H8 107.2 . .
Ni1 N8 H8 107.2 . .
N1 C1 Cr1 170.50(18) . .
N2 C2 Cr1 172.92(19) . .
N3 C3 C4 122.0(2) . .
N3 C3 H3 119.0 . .
C4 C3 H3 119.0 . .
C3 C4 C5 119.4(2) . .
C3 C4 H4 120.3 . .
C5 C4 H4 120.3 . .
C6 C5 C4 118.8(2) . .
C6 C5 H5 120.6 . .
C4 C5 H5 120.6 . .
C7 C6 C5 119.3(2) . .
C7 C6 H6 120.3 . .
C5 C6 H6 120.3 . .
N3 C7 C6 121.56(19) . .
N3 C7 C8 117.25(18) . .
C6 C7 C8 121.17(19) . .
O1 C8 N4 128.94(19) . .
O1 C8 C7 120.37(18) . .
N4 C8 C7 110.68(17) . .
C10 C9 N4 126.84(18) . .
C10 C9 C16 119.11(18) . .
N4 C9 C16 114.04(17) . .
C11 C10 C9 121.2(2) . .
C11 C10 H10 119.4 . .
C9 C10 H10 119.4 . .
C10 C11 C14 119.8(2) . .
C10 C11 C12 119.7(2) . .
C14 C11 C12 120.5(2) . .
C11 C12 H12A 109.5 . .
C11 C12 H12B 109.5 . .
H12A C12 H12B 109.5 . .
C11 C12 H12C 109.5 . .
H12A C12 H12C 109.5 . .
H12B C12 H12C 109.5 . .
C14 C13 H13A 109.5 . .
C14 C13 H13B 109.5 . .
H13A C13 H13B 109.5 . .
C14 C13 H13C 109.5 . .
H13A C13 H13C 109.5 . .
H13B C13 H13C 109.5 . .
C15 C14 C11 119.18(19) . .
C15 C14 C13 120.03(19) . .
C11 C14 C13 120.76(19) . .
C16 C15 C14 121.68(19) . .
C16 C15 H15 119.2 . .
C14 C15 H15 119.2 . .
C15 C16 N5 126.76(18) . .
C15 C16 C9 119.02(18) . .
N5 C16 C9 114.21(17) . .
O2 C17 N5 128.66(19) . .
O2 C17 C18 119.65(18) . .
N5 C17 C18 111.69(18) . .
N6 C18 C19 121.9(2) . .
N6 C18 C17 116.61(18) . .
C19 C18 C17 121.5(2) . .
C18 C19 C20 119.0(2) . .
C18 C19 H19 120.5 . .
C20 C19 H19 120.5 . .
C21 C20 C19 119.1(2) . .
C21 C20 H20 120.4 . .
C19 C20 H20 120.4 . .
C20 C21 C22 119.2(2) . .
C20 C21 H21 120.4 . .
C22 C21 H21 120.4 . .
N6 C22 C21 121.7(2) . .
N6 C22 H22 119.2 . .
C21 C22 H22 119.2 . .
C24 C23 C27 116.2(2) . 3_666
C24 C23 H23A 108.2 . .
C27 C23 H23A 108.2 3_666 .
C24 C23 H23B 108.2 . .
C27 C23 H23B 108.2 3_666 .
H23A C23 H23B 107.4 . .
N8 C24 C23 111.91(19) . .
N8 C24 H24A 109.2 . .
C23 C24 H24A 109.2 . .
N8 C24 H24B 109.2 . .
C23 C24 H24B 109.2 . .
H24A C24 H24B 107.9 . .
N8 C25 C26 109.08(18) . .
N8 C25 H25A 109.9 . .
C26 C25 H25A 109.9 . .
N8 C25 H25B 109.9 . .
C26 C25 H25B 109.9 . .
H25A C25 H25B 108.3 . .
N7 C26 C25 109.37(18) . .
N7 C26 H26A 109.8 . .
C25 C26 H26A 109.8 . .
N7 C26 H26B 109.8 . .
C25 C26 H26B 109.8 . .
H26A C26 H26B 108.2 . .
N7 C27 C23 111.2(2) . 3_666
N7 C27 H27A 109.4 . .
C23 C27 H27A 109.4 3_666 .
N7 C27 H27B 109.4 . .
C23 C27 H27B 109.4 3_666 .
H27A C27 H27B 108.0 . .

loop_
_geom_bond_atom_site_label_1
_geom_bond_atom_site_label_2
_geom_bond_distance
_geom_bond_site_symmetry_2
Ni1 N7 2.0720(18) .
Ni1 N7 2.0720(18) 3_666
Ni1 N8 2.0857(19) 3_666
Ni1 N8 2.0857(19) .
Ni1 N1 2.1183(18) .
Ni1 N1 2.1183(18) 3_666
Cr1 N5 1.9782(17) .
Cr1 N4 1.9767(17) .
Cr1 C2 2.078(2) .
Cr1 N6 2.0851(17) .
Cr1 N3 2.0846(19) .
Cr1 C1 2.094(2) .
O1 C8 1.231(3) .
O2 C17 1.243(3) .
N1 C1 1.156(3) .
N2 C2 1.156(3) .
N3 C3 1.349(3) .
N3 C7 1.352(3) .
N4 C8 1.343(3) .
N4 C9 1.415(2) .
N5 C17 1.341(3) .
N5 C16 1.406(2) .
N6 C22 1.343(3) .
N6 C18 1.356(3) .
N7 C27 1.478(3) .
N7 C26 1.476(3) .
N7 H7 0.9100 .
N8 C24 1.475(3) .
N8 C25 1.477(3) .
N8 H8 0.9100 .
C3 C4 1.382(3) .
C3 H3 0.9300 .
C4 C5 1.388(3) .
C4 H4 0.9300 .
C5 C6 1.387(3) .
C5 H5 0.9300 .
C6 C7 1.391(3) .
C6 H6 0.9300 .
C7 C8 1.516(3) .
C9 C10 1.398(3) .
C9 C16 1.422(3) .
C10 C11 1.397(3) .
C10 H10 0.9300 .
C11 C14 1.402(3) .
C11 C12 1.515(3) .
C12 H12A 0.9600 .
C12 H12B 0.9600 .
C12 H12C 0.9600 .
C13 C14 1.505(3) .
C13 H13A 0.9600 .
C13 H13B 0.9600 .
C13 H13C 0.9600 .
C14 C15 1.400(3) .
C15 C16 1.392(3) .
C15 H15 0.9300 .
C17 C18 1.510(3) .
C18 C19 1.380(3) .
C19 C20 1.393(3) .
C19 H19 0.9300 .
C20 C21 1.379(4) .
C20 H20 0.9300 .
C21 C22 1.393(3) .
C21 H21 0.9300 .
C22 H22 0.9300 .
C23 C24 1.521(4) .
C23 C27 1.507(4) 3_666
C23 H23A 0.9700 .
C23 H23B 0.9700 .
C24 H24A 0.9700 .
C24 H24B 0.9700 .
C25 C26 1.516(4) .
C25 H25A 0.9700 .
C25 H25B 0.9700 .
C26 H26A 0.9700 .
C26 H26B 0.9700 .
C27 C23 1.507(4) 3_666
C27 H27A 0.9700 .
C27 H27B 0.9700 .
